data_1545724
loop_
_publ_author_name
'Wu, Bin'
'none, Melvina'
'Wu, Xiangyang'
'Yeow, Edwin'
'Yoshikai, Naohiko'

_publ_section_title
;
 Versatile Telluracycle Synthesis via Sequential Electrophilic Telluration
 of C(sp2)--Zn and C(sp2)--H Bonds
;
_journal_name_full 'Chem. Sci.'
_journal_paper_doi 10.1039/C7SC01162H
_journal_year 2017
_chemical_formula_sum 'C14 H8 S Te'
_chemical_formula_weight 335.86
_space_group_crystal_system monoclinic
_space_group_IT_number 4
_space_group_name_Hall 'P 2yb'
_space_group_name_H-M_alt 'P 1 21 1'
_symmetry_space_group_name_Hall 'P 2yb'
_symmetry_space_group_name_H-M 'P 1 21 1'
_atom_sites_solution_hydrogens geom
_audit_update_record
;
2016-12-18 deposited with the CCDC.
2017-04-07 downloaded from the CCDC.
;
_cell_angle_alpha 90
_cell_angle_beta 98.795(5)
_cell_angle_gamma 90
_cell_formula_units_Z 2
_cell_length_a 9.6238(13)
_cell_length_b 4.2326(6)
_cell_length_c 13.660(2)
_cell_measurement_reflns_used 2821
_cell_measurement_temperature 103.(2)
_cell_measurement_theta_max 29.6202
_cell_measurement_theta_min 2.4237
_cell_volume 549.88(13)
_computing_cell_refinement 'SAINT V8.35A (Bruker AXS Inc., 2015)'
_computing_data_collection 'APEX3 (Bruker AXS Inc., 2015)'
_computing_data_reduction 'SAINT V8.35A (Bruker AXS Inc., 2015)'
_computing_molecular_graphics 'XP (Bruker AXS Inc., 2015)'
_computing_publication_material 'APEX3 (Bruker AXS Inc., 2015)'
_computing_structure_refinement 'SHELXL-2014/7 (Sheldrick, 2014)'
_computing_structure_solution 'XS, VERSION 2013/1'
_diffrn_ambient_temperature 103.(2)
_diffrn_detector_area_resol_mean 8.3333
_diffrn_measured_fraction_theta_full 0.999
_diffrn_measured_fraction_theta_max 0.999
_diffrn_measurement_device_type 'CCD area detector'
_diffrn_measurement_method 'phi and omega scans'
_diffrn_radiation_monochromator graphite
_diffrn_radiation_type MoK\a
_diffrn_radiation_wavelength 0.71073
_diffrn_reflns_av_R_equivalents 0.0404
_diffrn_reflns_av_unetI/netI 0.0588
_diffrn_reflns_limit_h_max 13
_diffrn_reflns_limit_h_min -13
_diffrn_reflns_limit_k_max 6
_diffrn_reflns_limit_k_min -6
_diffrn_reflns_limit_l_max 19
_diffrn_reflns_limit_l_min -15
_diffrn_reflns_number 8540
_diffrn_reflns_theta_full 31.02
_diffrn_reflns_theta_max 31.02
_diffrn_reflns_theta_min 1.51
_diffrn_source 'fine-focus sealed tube'
_diffrn_source_type 'Bruker KappaCCD'
_exptl_absorpt_coefficient_mu 2.858
_exptl_absorpt_correction_T_max 0.89
_exptl_absorpt_correction_T_min 0.64
_exptl_absorpt_correction_type multi-scan
_exptl_absorpt_process_details
;
SADABS-2014/5 - Bruker AXS area detector scaling and absorption correction
;
_exptl_crystal_colour yellow
_exptl_crystal_density_diffrn 2.028
_exptl_crystal_density_method 'not measured'
_exptl_crystal_description needle
_exptl_crystal_F_000 320
_exptl_crystal_size_max 0.240
_exptl_crystal_size_mid 0.060
_exptl_crystal_size_min 0.040
_refine_diff_density_max 0.514
_refine_diff_density_min -0.888
_refine_ls_abs_structure_details
;

Flack x determined using 1210 quotients [(I+)-(I-)]/[(I+)+(I-)]
(Parsons, Flack and Wagner, Acta Cryst. B69 (2013) 249-259).
;
_refine_ls_abs_structure_Flack 0.03(2)
_refine_ls_extinction_method none
_refine_ls_goodness_of_fit_ref 1.058
_refine_ls_hydrogen_treatment constr
_refine_ls_matrix_type full
_refine_ls_number_parameters 164
_refine_ls_number_reflns 3486
_refine_ls_number_restraints 40
_refine_ls_restrained_S_all 1.056
_refine_ls_R_factor_all 0.0385
_refine_ls_R_factor_gt 0.0325
_refine_ls_shift/su_max 0.001
_refine_ls_shift/su_mean 0.000
_refine_ls_structure_factor_coef Fsqd
_refine_ls_weighting_details 'w=1/[\s^2^(Fo^2^)+(0.0254P)^2^] where P=(Fo^2^+2Fc^2^)/3'
_refine_ls_weighting_scheme calc
_refine_ls_wR_factor_gt 0.0669
_refine_ls_wR_factor_ref 0.0692
_reflns_number_gt 3132
_reflns_number_total 3486
_reflns_threshold_expression 'I > 2\s(I)'
_cod_data_source_file c7sc01162h2.cif
_cod_data_source_block yoshi42s
_cod_depositor_comments
;
The following automatic conversions were performed:

'_exptl_absorpt_correction_type' value 'Multi-Scan' changed to
'multi-scan' according to
/home/data/users/saulius/crontab/automatic-downloads/rss-feeds/RSC/lib/dictionaries/cif_core.dic
dictionary named 'cif_core.dic' version 2.4.2 from 2011-04-26.

Automatic conversion script
Id: cif_fix_values 4973 2017-02-22 13:04:09Z antanas 
;
_cod_original_cell_volume 549.88(14)
_cod_database_code 1545724

loop_
_space_group_symop_operation_xyz
'x, y, z'
'-x, y+1/2, -z'

loop_
_atom_site_type_symbol
_atom_site_label
_atom_site_fract_x
_atom_site_fract_y
_atom_site_fract_z
_atom_site_U_iso_or_equiv
_atom_site_adp_type
_atom_site_calc_flag
_atom_site_refinement_flags_adp
_atom_site_refinement_flags_occupancy
_atom_site_refinement_flags_posn
_atom_site_occupancy
_atom_site_disorder_assembly
_atom_site_disorder_group
Te Te1 0.36577(5) 1.25965(13) 0.04631(3) 0.01222(10) Uani d U P D 0.9139(13) A 1
S S1 0.6918(4) 1.2466(13) 0.1901(3) 0.0152(6) Uani d U P D 0.9139(13) A 1
Te Te1A 0.7158(11) 1.277(4) 0.1765(8) 0.0180(18) Uani d U P D 0.0861(13) A 2
S S1A 0.372(2) 1.219(6) 0.0714(14) 0.013(2) Uani d U P D 0.0861(13) A 2
C C1 0.2417(5) 1.0154(12) 0.1335(4) 0.0128(10) Uani d . . D 1.0 . .
C C2 0.0984(6) 0.9579(13) 0.1078(4) 0.0175(11) Uani d . . . 1.0 . .
H H2 0.0491 1.0363 0.0471 0.021 Uiso calc U . R 1.0 . .
C C3 0.0287(5) 0.788(3) 0.1704(4) 0.0205(14) Uani d . . . 1.0 . .
H H3 -0.0694 0.7511 0.1534 0.025 Uiso calc U . R 1.0 . .
C C4 0.1013(6) 0.6688(13) 0.2590(5) 0.0212(13) Uani d . . . 1.0 . .
H H4 0.0531 0.5455 0.3012 0.025 Uiso calc U . R 1.0 . .
C C5 0.2439(5) 0.730(3) 0.2856(4) 0.0158(15) Uani d . . . 1.0 . .
H H5 0.2918 0.6521 0.3468 0.019 Uiso calc U . R 1.0 . .
C C6 0.3182(5) 0.9041(12) 0.2237(4) 0.0121(10) Uani d . . . 1.0 . .
C C7 0.4666(6) 0.9869(13) 0.2413(4) 0.0127(10) Uani d . . . 1.0 . .
C C8 0.5142(5) 1.1554(12) 0.1664(4) 0.0131(10) Uani d . . D 1.0 . .
C C9 0.5795(5) 0.9222(12) 0.3220(4) 0.0106(10) Uani d . . . 1.0 . .
C C10 0.7078(6) 1.0479(12) 0.3046(4) 0.0139(10) Uani d . . D 1.0 . .
C C11 0.8321(6) 1.0137(13) 0.3718(4) 0.0175(11) Uani d . . . 1.0 . .
H H11 0.9184 1.0981 0.3577 0.021 Uiso calc U . R 1.0 . .
C C12 0.8259(6) 0.8553(12) 0.4583(4) 0.0188(12) Uani d . . . 1.0 . .
H H12 0.9087 0.8325 0.5055 0.023 Uiso calc U . R 1.0 . .
C C13 0.7006(6) 0.728(3) 0.4779(4) 0.0204(16) Uani d . . . 1.0 . .
H H13 0.6988 0.6146 0.5377 0.025 Uiso calc U . R 1.0 . .
C C14 0.5779(5) 0.763(4) 0.4115(3) 0.0163(9) Uani d . . . 1.0 . .
H H14 0.4923 0.6793 0.4268 0.02 Uiso calc U . R 1.0 . .

loop_
_atom_site_aniso_label
_atom_site_aniso_U_11
_atom_site_aniso_U_22
_atom_site_aniso_U_33
_atom_site_aniso_U_12
_atom_site_aniso_U_13
_atom_site_aniso_U_23
Te1 0.01664(16) 0.01119(19) 0.00883(19) 0.0015(3) 0.00199(14) 0.0016(3)
S1 0.0152(12) 0.0181(12) 0.0127(10) -0.0025(12) 0.0030(7) -0.0003(12)
Te1A 0.016(3) 0.020(3) 0.016(3) -0.001(3) -0.001(2) 0.000(2)
S1A 0.016(3) 0.012(3) 0.011(3) 0.000(3) 0.002(3) 0.003(3)
C1 0.014(3) 0.012(2) 0.013(3) 0.0029(19) 0.004(2) -0.001(2)
C2 0.018(3) 0.015(3) 0.019(3) 0.005(2) 0.000(2) -0.001(2)
C3 0.014(2) 0.022(4) 0.027(3) -0.003(3) 0.0053(19) -0.009(4)
C4 0.020(3) 0.020(3) 0.025(3) -0.003(2) 0.009(2) -0.001(2)
C5 0.016(2) 0.020(4) 0.011(2) -0.003(3) 0.0019(16) 0.000(3)
C6 0.015(3) 0.009(2) 0.013(2) -0.0010(19) 0.006(2) -0.0056(19)
C7 0.016(3) 0.010(2) 0.012(2) 0.0012(19) 0.005(2) -0.0032(19)
C8 0.017(3) 0.013(2) 0.009(2) -0.0001(19) 0.001(2) 0.0013(17)
C9 0.013(2) 0.011(2) 0.008(2) 0.0024(19) 0.0017(19) -0.0026(18)
C10 0.021(3) 0.010(2) 0.011(2) -0.002(2) 0.003(2) -0.0013(19)
C11 0.016(3) 0.019(3) 0.018(3) 0.001(2) 0.003(2) -0.003(2)
C12 0.015(3) 0.020(3) 0.019(3) 0.0050(19) -0.003(2) -0.003(2)
C13 0.027(3) 0.020(5) 0.013(2) 0.004(3) 0.0003(19) 0.004(3)
C14 0.018(2) 0.017(2) 0.014(2) -0.001(5) 0.0041(16) 0.004(6)

loop_
_atom_type_symbol
_atom_type_description
_atom_type_scat_dispersion_real
_atom_type_scat_dispersion_imag
_atom_type_scat_source
C C 0.0033 0.0016 'International Tables Vol C Tables 4.2.6.8 and 6.1.1.4'
H H 0.0000 0.0000 'International Tables Vol C Tables 4.2.6.8 and 6.1.1.4'
S S 0.1246 0.1234 'International Tables Vol C Tables 4.2.6.8 and 6.1.1.4'
Te Te -0.5308 1.6751 'International Tables Vol C Tables 4.2.6.8 and 6.1.1.4'

loop_
_geom_angle_atom_site_label_1
_geom_angle_atom_site_label_2
_geom_angle_atom_site_label_3
_geom_angle
C8 Te1 C1 80.0(2)
C8 S1 C10 90.5(3)
C8 Te1A C10 76.6(4)
C8 S1A C1 95.6(9)
C2 C1 C6 121.7(5)
C2 C1 S1A 133.3(7)
C6 C1 S1A 105.0(7)
C2 C1 Te1 125.1(4)
C6 C1 Te1 113.3(4)
C3 C2 C1 119.7(5)
C2 C3 C4 120.2(5)
C5 C4 C3 120.2(6)
C4 C5 C6 121.1(6)
C5 C6 C1 117.1(5)
C5 C6 C7 127.4(5)
C1 C6 C7 115.5(5)
C8 C7 C9 111.5(5)
C8 C7 C6 115.5(5)
C9 C7 C6 133.0(5)
C7 C8 S1 113.9(4)
C7 C8 S1A 108.4(7)
C7 C8 Te1A 120.8(5)
S1A C8 Te1A 130.8(7)
C7 C8 Te1 115.7(4)
S1 C8 Te1 130.3(3)
C14 C9 C10 117.4(5)
C14 C9 C7 130.5(5)
C10 C9 C7 112.1(5)
C9 C10 C11 122.5(5)
C9 C10 S1 111.9(4)
C11 C10 S1 125.5(4)
C9 C10 Te1A 118.9(5)
C11 C10 Te1A 118.5(5)
C12 C11 C10 118.1(5)
C11 C12 C13 120.8(6)
C14 C13 C12 120.9(6)
C13 C14 C9 120.3(5)

loop_
_geom_bond_atom_site_label_1
_geom_bond_atom_site_label_2
_geom_bond_distance
Te1 C8 2.051(5)
Te1 C1 2.085(5)
S1 C8 1.735(6)
S1 C10 1.761(7)
Te1A C8 1.992(12)
Te1A C10 2.013(13)
S1A C8 1.759(18)
S1A C1 1.830(19)
C1 C2 1.392(8)
C1 C6 1.416(7)
C2 C3 1.368(9)
C3 C4 1.396(9)
C4 C5 1.389(8)
C5 C6 1.397(9)
C6 C7 1.455(7)
C7 C8 1.381(7)
C7 C9 1.451(7)
C9 C14 1.398(9)
C9 C10 1.398(7)
C10 C11 1.400(8)
C11 C12 1.368(8)
C12 C13 1.384(9)
C13 C14 1.382(7)
